data_2225767
loop_
_publ_author_name
'Slawin, Alexandra M. Z.'
'Waddell, Paul G.'
'Woollins, J. Derek'

_publ_section_title
;
 Di-\m-chlorido-bis[chlorido(dimethoxyphenylphosphine)palladium(II)]
;
_journal_coeditor_code BR2142
_journal_issue 5
_journal_name_full 'Acta Crystallographica Section E'
_journal_page_first m499
_journal_paper_doi 10.1107/S1600536810012055
_journal_volume 66
_journal_year 2010
_chemical_formula_iupac '[Pd2 Cl4 (C8 H11 O2 P)2]'
_chemical_formula_moiety 'C16 H22 Cl4 O4 P2 Pd2'
_chemical_formula_sum 'C16 H22 Cl4 O4 P2 Pd2'
_chemical_formula_weight 694.91
_chemical_name_systematic
;
Di-\m-chlorido-bis[chlorido(dimethoxyphenylphosphine)palladium(II)]
;
_space_group_IT_number 2
_symmetry_cell_setting triclinic
_symmetry_space_group_name_Hall '-P 1'
_symmetry_space_group_name_H-M 'P -1'
_atom_sites_solution_hydrogens geom
_atom_sites_solution_primary direct
_atom_sites_solution_secondary difmap
_cell_angle_alpha 87.54(3)
_cell_angle_beta 89.55(3)
_cell_angle_gamma 69.46(2)
_cell_formula_units_Z 1
_cell_length_a 7.078(3)
_cell_length_b 8.938(3)
_cell_length_c 9.838(5)
_cell_measurement_reflns_used 2478
_cell_measurement_temperature 125
_cell_measurement_theta_max 26.37
_cell_measurement_theta_min 2.07
_cell_volume 582.3(4)
_computing_cell_refinement 'SCXMini (Rigaku, 2006)'
_computing_data_collection 'SCXMini (Rigaku, 2006)'
_computing_data_reduction 'SCXMini (Rigaku, 2006)'
_computing_molecular_graphics 'CrystalStructure (Rigaku, 2009)'
_computing_publication_material 'CrystalStructure (Rigaku, 2009)'
_computing_structure_refinement 'SHELXL97 (Sheldrick, 2008)'
_computing_structure_solution 'SHELXS97 (Sheldrick, 2008)'
_diffrn_ambient_temperature 125
_diffrn_measured_fraction_theta_full 0.980
_diffrn_measured_fraction_theta_max 0.980
_diffrn_measurement_device_type 'Rigaku Mercury70 CCD'
_diffrn_measurement_method \w
_diffrn_radiation_type 'Mo K\a'
_diffrn_radiation_wavelength 0.71075
_diffrn_reflns_av_R_equivalents 0.0419
_diffrn_reflns_limit_h_max 8
_diffrn_reflns_limit_h_min -8
_diffrn_reflns_limit_k_max 9
_diffrn_reflns_limit_k_min -10
_diffrn_reflns_limit_l_max 10
_diffrn_reflns_limit_l_min -11
_diffrn_reflns_number 6130
_diffrn_reflns_theta_full 25.36
_diffrn_reflns_theta_max 25.36
_diffrn_standards_number 0
_exptl_absorpt_coefficient_mu 2.161
_exptl_absorpt_correction_T_max 0.823
_exptl_absorpt_correction_T_min 0.591
_exptl_absorpt_correction_type multi-scan
_exptl_absorpt_process_details '(ABSCOR; Higashi, 1995)'
_exptl_crystal_colour orange
_exptl_crystal_density_diffrn 1.982
_exptl_crystal_density_method 'not measured'
_exptl_crystal_description prism
_exptl_crystal_F_000 340.00
_exptl_crystal_size_max 0.21
_exptl_crystal_size_mid 0.12
_exptl_crystal_size_min 0.09
_refine_diff_density_max 0.580
_refine_diff_density_min -0.670
_refine_ls_extinction_method none
_refine_ls_goodness_of_fit_ref 1.098
_refine_ls_hydrogen_treatment constr
_refine_ls_number_parameters 127
_refine_ls_number_reflns 2087
_refine_ls_number_restraints 0
_refine_ls_R_factor_gt 0.0366
_refine_ls_shift/su_max 0.000
_refine_ls_structure_factor_coef Fsqd
_refine_ls_weighting_details 'calc w=1/[\s^2^(Fo^2^)+(0.0152P)^2^+1.7632P] where P=(Fo^2^+2Fc^2^)/3'
_refine_ls_weighting_scheme calc
_refine_ls_wR_factor_ref 0.0753
_reflns_number_gt 1993
_reflns_number_total 2087
_reflns_threshold_expression F^2^>2\s(F^2^)
_cod_data_source_file br2142.cif
_cod_data_source_block I
_cod_database_code 2225767
_cod_database_fobs_code 2225767

loop_
_symmetry_equiv_pos_site_id
_symmetry_equiv_pos_as_xyz
1 +X,+Y,+Z
2 -X,-Y,-Z

loop_
_atom_site_type_symbol
_atom_site_label
_atom_site_fract_x
_atom_site_fract_y
_atom_site_fract_z
_atom_site_U_iso_or_equiv
_atom_site_adp_type
_atom_site_calc_flag
_atom_site_refinement_flags
_atom_site_occupancy
_atom_site_disorder_assembly
_atom_site_disorder_group
Pd Pd1 0.09659(5) 0.37691(4) 0.14271(3) 0.01955(12) Uani d . 1 . .
Cl Cl1 0.13513(17) 0.60837(13) 0.02692(11) 0.0258(3) Uani d . 1 . .
Cl Cl2 0.33715(18) 0.36169(14) 0.30113(11) 0.0293(3) Uani d . 1 . .
P P1 0.06174(17) 0.16984(13) 0.25330(11) 0.0196(2) Uani d . 1 . .
O O1 -0.1234(5) 0.1371(3) 0.1902(3) 0.0247(7) Uani d . 1 . .
O O2 0.0252(5) 0.1858(3) 0.4113(3) 0.0251(7) Uani d . 1 . .
C C1 0.2737(7) -0.0122(5) 0.2477(4) 0.0213(9) Uani d . 1 . .
C C2 0.3205(7) -0.0794(6) 0.1210(5) 0.0278(10) Uani d . 1 . .
H H2 0.2425 -0.0274 0.0432 0.033 Uiso calc R 1 . .
C C3 0.4803(7) -0.2215(6) 0.1083(5) 0.0337(12) Uani d . 1 . .
H H3 0.5114 -0.2680 0.0221 0.040 Uiso calc R 1 . .
C C4 0.5941(8) -0.2954(6) 0.2212(5) 0.0340(12) Uani d . 1 . .
H H4 0.7038 -0.3932 0.2126 0.041 Uiso calc R 1 . .
C C5 0.5504(8) -0.2288(6) 0.3467(5) 0.0352(12) Uani d . 1 . .
H H5 0.6306 -0.2802 0.4238 0.042 Uiso calc R 1 . .
C C6 0.3898(7) -0.0872(5) 0.3604(5) 0.0275(10) Uani d . 1 . .
H H6 0.3592 -0.0415 0.4469 0.033 Uiso calc R 1 . .
C C7 -0.1241(8) 0.3299(5) 0.4628(5) 0.0323(11) Uani d . 1 . .
H H7A -0.0918 0.4235 0.4313 0.039 Uiso calc R 1 . .
H H7B -0.1226 0.3227 0.5625 0.039 Uiso calc R 1 . .
H H7C -0.2584 0.3403 0.4293 0.039 Uiso calc R 1 . .
C C8 -0.1806(8) 0.0038(6) 0.2437(5) 0.0294(11) Uani d . 1 . .
H H8A -0.1043 -0.0933 0.1967 0.035 Uiso calc R 1 . .
H H8B -0.3253 0.0287 0.2288 0.035 Uiso calc R 1 . .
H H8C -0.1504 -0.0132 0.3413 0.035 Uiso calc R 1 . .

loop_
_atom_site_aniso_label
_atom_site_aniso_U_11
_atom_site_aniso_U_22
_atom_site_aniso_U_33
_atom_site_aniso_U_12
_atom_site_aniso_U_13
_atom_site_aniso_U_23
Pd1 0.0218(2) 0.01731(19) 0.01916(19) -0.00664(14) 0.00007(14) 0.00122(13)
Cl1 0.0318(6) 0.0231(6) 0.0250(6) -0.0135(5) -0.0074(5) 0.0059(4)
Cl2 0.0299(6) 0.0328(6) 0.0272(6) -0.0140(5) -0.0073(5) 0.0044(5)
P1 0.0213(6) 0.0180(6) 0.0182(5) -0.0055(5) 0.0010(4) 0.0018(4)
O1 0.0244(17) 0.0238(17) 0.0275(17) -0.0109(13) -0.0029(13) 0.0053(13)
O2 0.0333(19) 0.0188(16) 0.0196(15) -0.0050(14) 0.0041(13) 0.0022(12)
C1 0.024(2) 0.019(2) 0.022(2) -0.0081(18) 0.0047(18) 0.0003(17)
C2 0.025(3) 0.032(3) 0.023(2) -0.006(2) 0.0001(19) -0.0027(19)
C3 0.026(3) 0.034(3) 0.040(3) -0.009(2) 0.005(2) -0.011(2)
C4 0.027(3) 0.023(3) 0.047(3) -0.003(2) 0.012(2) -0.001(2)
C5 0.032(3) 0.034(3) 0.032(3) -0.002(2) 0.000(2) 0.014(2)
C6 0.028(3) 0.029(3) 0.023(2) -0.007(2) 0.005(2) 0.0020(19)
C7 0.034(3) 0.026(3) 0.033(3) -0.005(2) 0.010(2) -0.007(2)
C8 0.033(3) 0.030(3) 0.032(3) -0.021(2) 0.004(2) 0.000(2)

loop_
_atom_type_symbol
_atom_type_description
_atom_type_scat_dispersion_real
_atom_type_scat_dispersion_imag
_atom_type_scat_source
C C 0.003 0.002
;
International Tables for Crystallography
(1992, Vol. C, Tables 4.2.6.8 and 6.1.1.4)
;
H H 0.000 0.000
;
International Tables for Crystallography
(1992, Vol. C, Table 6.1.1.4)
;
O O 0.011 0.006
;
International Tables for Crystallography
(1992, Vol. C, Tables 4.2.6.8 and 6.1.1.4)
;
P P 0.102 0.094
;
International Tables for Crystallography
(1992, Vol. C, Tables 4.2.6.8 and 6.1.1.4)
;
Cl Cl 0.148 0.159
;
International Tables for Crystallography
(1992, Vol. C, Tables 4.2.6.8 and 6.1.1.4)
;
Pd Pd -0.999 1.007
;
International Tables for Crystallography
(1992, Vol. C, Tables 4.2.6.8 and 6.1.1.4)
;

loop_
_geom_angle_atom_site_label_1
_geom_angle_atom_site_label_2
_geom_angle_atom_site_label_3
_geom_angle_site_symmetry_1
_geom_angle_site_symmetry_3
_geom_angle
_geom_angle_publ_flag
P1 Pd1 Cl2 . . 86.39(5) yes
P1 Pd1 Cl1 . 2_565 95.34(5) yes
Cl2 Pd1 Cl1 . 2_565 176.98(4) yes
P1 Pd1 Cl1 . . 178.39(4) yes
Cl2 Pd1 Cl1 . . 92.45(5) yes
Cl1 Pd1 Cl1 2_565 . 85.86(5) yes
Pd1 Cl1 Pd1 2_565 . 94.14(5) yes
O1 P1 O2 . . 107.39(18) ?
O1 P1 C1 . . 107.02(19) ?
O2 P1 C1 . . 101.72(18) ?
O1 P1 Pd1 . . 108.39(12) ?
O2 P1 Pd1 . . 116.15(12) ?
C1 P1 Pd1 . . 115.53(15) ?
C8 O1 P1 . . 120.3(3) ?
C7 O2 P1 . . 120.0(3) ?
C6 C1 C2 . . 119.7(4) ?
C6 C1 P1 . . 123.8(3) ?
C2 C1 P1 . . 116.5(3) ?
C3 C2 C1 . . 120.1(4) ?
C3 C2 H2 . . 120.0 ?
C1 C2 H2 . . 120.0 ?
C4 C3 C2 . . 119.7(5) ?
C4 C3 H3 . . 120.2 ?
C2 C3 H3 . . 120.2 ?
C5 C4 C3 . . 120.6(4) ?
C5 C4 H4 . . 119.7 ?
C3 C4 H4 . . 119.7 ?
C4 C5 C6 . . 120.1(5) ?
C4 C5 H5 . . 120.0 ?
C6 C5 H5 . . 120.0 ?
C1 C6 C5 . . 119.9(4) ?
C1 C6 H6 . . 120.1 ?
C5 C6 H6 . . 120.1 ?
O2 C7 H7A . . 109.5 ?
O2 C7 H7B . . 109.5 ?
H7A C7 H7B . . 109.5 ?
O2 C7 H7C . . 109.5 ?
H7A C7 H7C . . 109.5 ?
H7B C7 H7C . . 109.5 ?
O1 C8 H8A . . 109.5 ?
O1 C8 H8B . . 109.5 ?
H8A C8 H8B . . 109.5 ?
O1 C8 H8C . . 109.5 ?
H8A C8 H8C . . 109.5 ?
H8B C8 H8C . . 109.5 ?

loop_
_geom_bond_atom_site_label_1
_geom_bond_atom_site_label_2
_geom_bond_site_symmetry_2
_geom_bond_distance
_geom_bond_publ_flag
Pd1 P1 . 2.1940(14) yes
Pd1 Cl2 . 2.2820(15) yes
Pd1 Cl1 2_565 2.3163(15) yes
Pd1 Cl1 . 2.4170(14) yes
Cl1 Pd1 2_565 2.3163(14) ?
P1 O1 . 1.577(3) ?
P1 O2 . 1.578(3) ?
P1 C1 . 1.788(4) ?
O1 C8 . 1.463(5) ?
O2 C7 . 1.458(5) ?
C1 C6 . 1.384(6) ?
C1 C2 . 1.394(6) ?
C2 C3 . 1.383(7) ?
C2 H2 . 0.9500 ?
C3 C4 . 1.379(7) ?
C3 H3 . 0.9500 ?
C4 C5 . 1.379(7) ?
C4 H4 . 0.9500 ?
C5 C6 . 1.384(7) ?
C5 H5 . 0.9500 ?
C6 H6 . 0.9500 ?
C7 H7A . 0.9800 ?
C7 H7B . 0.9800 ?
C7 H7C . 0.9800 ?
C8 H8A . 0.9800 ?
C8 H8B . 0.9800 ?
C8 H8C . 0.9800 ?

loop_
_geom_torsion_atom_site_label_1
_geom_torsion_atom_site_label_2
_geom_torsion_atom_site_label_3
_geom_torsion_atom_site_label_4
_geom_torsion_site_symmetry_1
_geom_torsion_site_symmetry_2
_geom_torsion_site_symmetry_3
_geom_torsion_site_symmetry_4
_geom_torsion
_geom_torsion_publ_flag
Cl2 Pd1 Cl1 Pd1 . . . 2_565 177.49(4) ?
Cl1 Pd1 Cl1 Pd1 2_565 . . 2_565 0.0 ?
Cl2 Pd1 P1 O1 . . . . 173.14(13) ?
Cl1 Pd1 P1 O1 2_565 . . . -9.34(14) ?
Cl2 Pd1 P1 O2 . . . . 52.20(15) ?
Cl1 Pd1 P1 O2 2_565 . . . -130.28(15) ?
Cl2 Pd1 P1 C1 . . . . -66.83(17) ?
Cl1 Pd1 P1 C1 2_565 . . . 110.69(17) ?
O2 P1 O1 C8 . . . . -54.4(3) ?
C1 P1 O1 C8 . . . . 54.1(4) ?
Pd1 P1 O1 C8 . . . . 179.4(3) ?
O1 P1 O2 C7 . . . . -74.4(4) ?
C1 P1 O2 C7 . . . . 173.4(3) ?
Pd1 P1 O2 C7 . . . . 47.1(4) ?
O1 P1 C1 C6 . . . . -125.2(4) ?
O2 P1 C1 C6 . . . . -12.7(4) ?
Pd1 P1 C1 C6 . . . . 114.0(4) ?
O1 P1 C1 C2 . . . . 54.7(4) ?
O2 P1 C1 C2 . . . . 167.2(3) ?
Pd1 P1 C1 C2 . . . . -66.1(4) ?
C6 C1 C2 C3 . . . . 1.0(7) ?
P1 C1 C2 C3 . . . . -178.9(4) ?
C1 C2 C3 C4 . . . . -0.7(7) ?
C2 C3 C4 C5 . . . . -0.1(8) ?
C3 C4 C5 C6 . . . . 0.6(8) ?
C2 C1 C6 C5 . . . . -0.5(7) ?
P1 C1 C6 C5 . . . . 179.5(4) ?
C4 C5 C6 C1 . . . . -0.3(8) ?
